data_2015094
loop_
_publ_author_name
'Graham Smith'
'Urs D. Wermuth'
'Peter C. Healy'

_publ_section_title
;
 Layered structures in proton-transfer compounds of 5-sulfosalicylic
 acid with the aromatic polyamines 2,6-diaminopyridine and
 1,4-phenylenediamine
;
_journal_coeditor_code TA1503
_journal_issue 9
_journal_name_full 'Acta Crystallographica Section C'
_journal_page_first o555
_journal_page_last o558
_journal_paper_doi 10.1107/S010827010502439X
_journal_volume 61
_journal_year 2005
_chemical_formula_iupac 'C6 H10 N2 2+, C7 H4 O6 S 2-'
_chemical_formula_moiety 'C6 H10 N2 2+, C7 H4 O6 S 2-'
_chemical_formula_sum 'C13 H14 N2 O6 S'
_chemical_formula_weight 326.32
_chemical_melting_point ' greater than 555 K '
_chemical_name_common '1,4-phenylenediaminium 5-sulfosalicylate'
_chemical_name_systematic
;
1,4-phenylenediaminium 3-carboxylato-4-hydroxybenzenesolfonate
;
_space_group_IT_number 2
_symmetry_cell_setting triclinic
_symmetry_space_group_name_Hall '-P 1'
_symmetry_space_group_name_H-M 'P -1'
_atom_sites_solution_hydrogens geom
_atom_sites_solution_primary direct
_atom_sites_solution_secondary difmap
_audit_creation_method 'SHELXL97 (Sheldrick, 1997)'
_cell_angle_alpha 84.618(14)
_cell_angle_beta 97.698(16)
_cell_angle_gamma 102.879(14)
_cell_formula_units_Z 2
_cell_length_a 6.9800(14)
_cell_length_b 9.1573(15)
_cell_length_c 10.849(2)
_cell_measurement_reflns_used 25
_cell_measurement_temperature 297(2)
_cell_measurement_theta_max 17.2
_cell_measurement_theta_min 12.7
_cell_volume 668.4(2)
_computing_cell_refinement
;
MSC/AFC Diffractometer Control Software
;
_computing_data_collection
;
MSC/AFC Diffractometer Control Software (Molecular Structure Corporation,
1999)
;
_computing_data_reduction
;
TeXsan for Windows (Molecular Structure Corporation, 1999)
;
_computing_molecular_graphics 'PLATON (Spek, 2003)'
_computing_publication_material PLATON
_computing_structure_refinement 'SHELXL97 (Sheldrick, 1997)'
_computing_structure_solution 'SHELXS97 (Sheldrick, 1997)'
_diffrn_ambient_temperature 297(2)
_diffrn_measured_fraction_theta_full 0.999
_diffrn_measured_fraction_theta_max 0.999
_diffrn_measurement_device_type 'Rigaku AFC 7R'
_diffrn_measurement_method \w--2\q
_diffrn_radiation_monochromator graphite
_diffrn_radiation_source 'Rigaku rotating anode'
_diffrn_radiation_type 'MoK\a '
_diffrn_radiation_wavelength 0.71069
_diffrn_reflns_av_R_equivalents 0.0341
_diffrn_reflns_av_sigmaI/netI 0.0284
_diffrn_reflns_limit_h_max 9
_diffrn_reflns_limit_h_min -3
_diffrn_reflns_limit_k_max 11
_diffrn_reflns_limit_k_min -11
_diffrn_reflns_limit_l_max 13
_diffrn_reflns_limit_l_min -14
_diffrn_reflns_number 3477
_diffrn_reflns_theta_full 27.49
_diffrn_reflns_theta_max 27.49
_diffrn_reflns_theta_min 2.87
_diffrn_standards_decay_% 0.83
_diffrn_standards_interval_time 150
_diffrn_standards_number 3
_exptl_absorpt_coefficient_mu 0.277
_exptl_absorpt_correction_type none
_exptl_crystal_colour 'pale brown'
_exptl_crystal_density_diffrn 1.621
_exptl_crystal_density_method 'not measured'
_exptl_crystal_description prism
_exptl_crystal_F_000 340
_exptl_crystal_size_max 0.40
_exptl_crystal_size_mid 0.30
_exptl_crystal_size_min 0.25
_refine_diff_density_max 0.280
_refine_diff_density_min -0.297
_refine_ls_extinction_method none
_refine_ls_goodness_of_fit_ref 0.826
_refine_ls_hydrogen_treatment mixed
_refine_ls_matrix_type full
_refine_ls_number_parameters 227
_refine_ls_number_reflns 3067
_refine_ls_number_restraints 0
_refine_ls_restrained_S_all 0.826
_refine_ls_R_factor_all 0.0459
_refine_ls_R_factor_gt 0.0395
_refine_ls_shift/su_max 0.002
_refine_ls_shift/su_mean 0.000
_refine_ls_structure_factor_coef Fsqd
_refine_ls_weighting_details 'calc w=1/[\s^2^(Fo^2^)+(0.1P)^2^+2.7752P] where P=(Fo^2^+2Fc^2^)/3'
_refine_ls_weighting_scheme calc
_refine_ls_wR_factor_gt 0.1014
_refine_ls_wR_factor_ref 0.1113
_reflns_number_gt 2678
_reflns_number_total 3067
_reflns_threshold_expression F^2^>2\s(F^2^)
_cod_data_source_file ta1503.cif
_cod_data_source_block II
_cod_database_code 2015094
_cod_database_fobs_code 2015094

loop_
_symmetry_equiv_pos_as_xyz
'x, y, z'
'-x, -y, -z'

loop_
_atom_site_aniso_label
_atom_site_aniso_U_11
_atom_site_aniso_U_22
_atom_site_aniso_U_33
_atom_site_aniso_U_12
_atom_site_aniso_U_13
_atom_site_aniso_U_23
S5 0.0189(2) 0.0168(2) 0.0301(3) 0.0022(2) 0.0006(2) -0.0079(2)
O2 0.0287(8) 0.0241(7) 0.0651(10) 0.0088(6) 0.0006(7) -0.0194(7)
O51 0.0235(7) 0.0235(7) 0.0505(9) -0.0023(5) 0.0033(6) -0.0110(6)
O52 0.0327(8) 0.0265(7) 0.0434(8) 0.0125(6) -0.0078(6) -0.0106(6)
O53 0.0447(9) 0.0274(7) 0.0337(8) 0.0066(6) 0.0108(6) -0.0081(6)
O71 0.0241(7) 0.0354(8) 0.0534(10) 0.0065(6) -0.0104(6) -0.0156(7)
O72 0.0304(8) 0.0232(7) 0.0616(10) 0.0003(6) -0.0025(7) -0.0196(7)
C1 0.0198(8) 0.0188(8) 0.0249(9) 0.0018(6) 0.0003(6) -0.0062(6)
C2 0.0245(9) 0.0194(8) 0.0307(9) 0.0061(7) 0.0023(7) -0.0065(7)
C3 0.0198(9) 0.0272(9) 0.0407(11) 0.0082(7) -0.0019(7) -0.0085(8)
C4 0.0195(9) 0.0226(9) 0.0369(10) 0.0021(7) -0.0033(7) -0.0087(7)
C5 0.0207(8) 0.0177(8) 0.0273(9) 0.0029(6) 0.0004(7) -0.0062(6)
C6 0.0196(8) 0.0202(8) 0.0289(9) 0.0048(7) -0.0004(7) -0.0064(7)
C7 0.0234(9) 0.0236(9) 0.0283(9) 0.0008(7) 0.0004(7) -0.0087(7)
N1A 0.0290(9) 0.0190(8) 0.0359(9) 0.0044(7) -0.0023(7) -0.0092(7)
C1A 0.0257(9) 0.0171(8) 0.0259(9) 0.0031(7) -0.0002(7) -0.0053(6)
C2A 0.0207(9) 0.0229(9) 0.0322(10) -0.0005(7) -0.0034(7) -0.0081(7)
C3A 0.0205(9) 0.0240(9) 0.0365(10) 0.0045(7) -0.0018(7) -0.0071(7)
N1B 0.0235(8) 0.0227(8) 0.0346(9) 0.0046(6) -0.0015(7) -0.0097(7)
C1B 0.0246(9) 0.0191(8) 0.0251(9) 0.0034(7) 0.0021(7) -0.0046(6)
C2B 0.0202(9) 0.0278(10) 0.0387(11) 0.0053(7) -0.0020(7) -0.0094(8)
C3B 0.0233(9) 0.0266(9) 0.0408(11) 0.0087(7) -0.0007(8) -0.0098(8)

loop_
_atom_site_label
_atom_site_fract_x
_atom_site_fract_y
_atom_site_fract_z
_atom_site_U_iso_or_equiv
_atom_site_thermal_displace_type
_atom_site_occupancy
_atom_site_type_symbol
S5 0.24133(6) -0.07178(5) 0.17261(4) 0.02200(10) Uani 1.000 S
O2 0.2200(2) 0.53368(17) 0.30520(17) 0.0382(5) Uani 1.000 O
O51 0.0443(2) -0.16497(16) 0.18292(15) 0.0332(4) Uani 1.000 O
O52 0.3917(2) -0.12624(16) 0.25917(15) 0.0338(4) Uani 1.000 O
O53 0.2911(2) -0.05407(17) 0.04508(14) 0.0345(5) Uani 1.000 O
O71 0.7443(2) 0.38757(18) 0.38199(16) 0.0382(5) Uani 1.000 O
O72 0.5953(2) 0.58001(17) 0.36193(16) 0.0389(5) Uani 1.000 O
C1 0.4086(3) 0.3451(2) 0.29678(17) 0.0214(5) Uani 1.000 C
C2 0.2298(3) 0.3953(2) 0.27685(18) 0.0244(5) Uani 1.000 C
C3 0.0565(3) 0.3015(2) 0.2271(2) 0.0288(6) Uani 1.000 C
C4 0.0594(3) 0.1595(2) 0.19590(19) 0.0269(5) Uani 1.000 C
C5 0.2359(3) 0.1086(2) 0.21482(17) 0.0220(5) Uani 1.000 C
C6 0.4085(3) 0.2011(2) 0.26493(17) 0.0228(5) Uani 1.000 C
C7 0.5962(3) 0.4427(2) 0.35162(18) 0.0256(5) Uani 1.000 C
N1A 0.0053(3) 0.29317(19) 0.56513(18) 0.0282(5) Uani 1.000 N
C1A 0.0033(3) 0.1417(2) 0.53136(17) 0.0232(5) Uani 1.000 C
C2A 0.1793(3) 0.0934(2) 0.54190(19) 0.0263(5) Uani 1.000 C
C3A 0.1758(3) -0.0505(2) 0.51007(19) 0.0272(5) Uani 1.000 C
N1B 0.3612(3) 0.21705(19) -0.10300(18) 0.0269(5) Uani 1.000 N
C1B 0.4327(3) 0.3632(2) -0.04953(17) 0.0230(5) Uani 1.000 C
C2B 0.3014(3) 0.4556(2) -0.0464(2) 0.0289(6) Uani 1.000 C
C3B 0.3700(3) 0.5945(2) 0.0037(2) 0.0296(6) Uani 1.000 C
H2 0.343(6) 0.578(4) 0.331(4) 0.080(12) Uiso 1.000 H
H3 -0.064500 0.335800 0.213300 0.0340 Uiso 1.000 H
H4 -0.059900 0.095800 0.162100 0.0310 Uiso 1.000 H
H6 0.528700 0.166000 0.278300 0.0270 Uiso 1.000 H
H2A 0.301300 0.157800 0.570100 0.0300 Uiso 1.000 H
H3A 0.301100 -0.081600 0.518300 0.0210 Uiso 1.000 H
H11A 0.143(5) 0.349(4) 0.583(3) 0.062(9) Uiso 1.000 H
H12A -0.072(4) 0.340(3) 0.507(3) 0.041(7) Uiso 1.000 H
H13A -0.041(5) 0.287(3) 0.639(3) 0.051(8) Uiso 1.000 H
H2B 0.165400 0.424400 -0.077900 0.0340 Uiso 1.000 H
H3B 0.288200 0.662200 0.017400 0.0210 Uiso 1.000 H
H11B 0.370(5) 0.136(4) -0.041(3) 0.054(8) Uiso 1.000 H
H12B 0.425(5) 0.201(4) -0.165(3) 0.063(10) Uiso 1.000 H
H13B 0.240(4) 0.203(3) -0.130(3) 0.041(7) Uiso 1.000 H

loop_
_atom_type_symbol
_atom_type_description
_atom_type_scat_dispersion_real
_atom_type_scat_dispersion_imag
_atom_type_scat_source
C C 0.0033 0.0016 'International Tables Vol C Tables 4.2.6.8 and 6.1.1.4'
H H 0.0000 0.0000 'International Tables Vol C Tables 4.2.6.8 and 6.1.1.4'
N N 0.0061 0.0033 'International Tables Vol C Tables 4.2.6.8 and 6.1.1.4'
O O 0.0106 0.0060 'International Tables Vol C Tables 4.2.6.8 and 6.1.1.4'
S S 0.1246 0.1234 'International Tables Vol C Tables 4.2.6.8 and 6.1.1.4'

loop_
_geom_angle_atom_site_label_1
_geom_angle_atom_site_label_2
_geom_angle_atom_site_label_3
_geom_angle_site_symmetry_1
_geom_angle_site_symmetry_3
_geom_angle
_geom_angle_publ_flag
O51 S5 O52 . . 111.82(9) no
O51 S5 O53 . . 112.17(9) no
O51 S5 C5 . . 106.72(9) no
O52 S5 O53 . . 111.75(9) no
O52 S5 C5 . . 107.23(9) no
O53 S5 C5 . . 106.75(9) no
C2 O2 H2 . . 105(2) no
H12A N1A H13A . . 109(3) no
H11A N1A H12A . . 115(3) no
C1A N1A H12A . . 111.1(18) no
C1A N1A H13A . . 109.0(17) no
C1A N1A H11A . . 110(2) no
H11A N1A H13A . . 103(3) no
H11B N1B H13B . . 104(3) no
C1B N1B H11B . . 111(2) no
H12B N1B H13B . . 107(3) no
C1B N1B H12B . . 115(2) no
C1B N1B H13B . . 111.7(19) no
H11B N1B H12B . . 106(3) no
C2 C1 C7 . . 121.28(16) no
C2 C1 C6 . . 118.74(18) no
C6 C1 C7 . . 119.98(19) no
C1 C2 C3 . . 120.17(17) no
O2 C2 C1 . . 121.69(18) no
O2 C2 C3 . . 118.14(18) no
C2 C3 C4 . . 120.25(19) no
C3 C4 C5 . . 120.12(19) no
S5 C5 C4 . . 120.31(15) no
S5 C5 C6 . . 119.80(16) no
C4 C5 C6 . . 119.87(17) no
C1 C6 C5 . . 120.84(19) no
O72 C7 C1 . . 117.39(18) no
O71 C7 O72 . . 123.64(19) no
O71 C7 C1 . . 118.95(17) no
C2 C3 H3 . . 120.10 no
C4 C3 H3 . . 119.64 no
C5 C4 H4 . . 120.09 no
C3 C4 H4 . . 119.79 no
C1 C6 H6 . . 119.36 no
C5 C6 H6 . . 119.80 no
N1A C1A C2A . . 119.39(18) no
N1A C1A C3A . 2_556 118.80(19) no
C2A C1A C3A . 2_556 121.82(17) no
C1A C2A C3A . . 118.96(19) no
C1A C3A C2A 2_556 . 119.22(19) no
C3A C2A H2A . . 120.31 no
C1A C2A H2A . . 120.73 no
C2A C3A H3A . . 117.33 no
C1A C3A H3A 2_556 . 123.45 no
N1B C1B C2B . . 119.32(19) no
N1B C1B C3B . 2_665 119.07(18) no
C2B C1B C3B . 2_665 121.62(17) no
C1B C2B C3B . . 119.15(19) no
C1B C3B C2B 2_665 . 119.23(19) no
C1B C2B H2B . . 120.57 no
C3B C2B H2B . . 120.28 no
C2B C3B H3B . . 125.22 no
C1B C3B H3B 2_665 . 115.25 no

loop_
_geom_bond_atom_site_label_1
_geom_bond_atom_site_label_2
_geom_bond_site_symmetry_1
_geom_bond_site_symmetry_2
_geom_bond_distance
_geom_bond_publ_flag
S5 O51 . . 1.4602(15) no
S5 O52 . . 1.4538(16) no
S5 O53 . . 1.4570(16) no
S5 C5 . . 1.7646(19) no
O2 C2 . . 1.350(2) no
O71 C7 . . 1.242(3) no
O72 C7 . . 1.274(2) no
O2 H2 . . 0.88(4) no
N1A C1A . . 1.464(3) no
N1A H13A . . 0.90(3) no
N1A H12A . . 0.91(3) no
N1A H11A . . 0.99(4) no
N1B C1B . . 1.465(3) no
N1B H12B . . 0.89(3) no
N1B H11B . . 0.96(3) no
N1B H13B . . 0.84(3) no
C1 C2 . . 1.407(3) no
C1 C7 . . 1.496(3) no
C1 C6 . . 1.394(3) no
C2 C3 . . 1.393(3) no
C3 C4 . . 1.379(3) no
C4 C5 . . 1.396(3) no
C5 C6 . . 1.386(3) no
C3 H3 . . 0.9539 no
C4 H4 . . 0.9539 no
C6 H6 . . 0.9524 no
C1A C3A . 2_556 1.384(3) no
C1A C2A . . 1.383(3) no
C2A C3A . . 1.387(3) no
C2A H2A . . 0.9522 no
C3A H3A . . 0.9692 no
C1B C2B . . 1.384(3) no
C1B C3B . 2_665 1.382(3) no
C2B C3B . . 1.390(3) no
C2B H2B . . 0.9540 no
C3B H3B . . 0.9645 no

loop_
_geom_hbond_atom_site_label_D
_geom_hbond_atom_site_label_H
_geom_hbond_atom_site_label_A
_geom_hbond_site_symmetry_A
_geom_hbond_distance_DH
_geom_hbond_distance_HA
_geom_hbond_distance_DA
_geom_hbond_angle_DHA
_geom_hbond_publ_flag
O2 H2 O72 . 0.88(4) 1.74(4) 2.558(2) 152(4) yes
N1A H11A O71 2_666 0.99(4) 2.41(4) 3.114(2) 128(3) yes
N1A H11A O72 2_666 0.99(4) 1.84(4) 2.808(3) 168(3) yes
N1B H11B O53 . 0.96(3) 1.90(3) 2.812(2) 157(3) yes
N1A H12A O71 1_455 0.91(3) 1.83(3) 2.725(3) 166(3) yes
N1B H12B O52 2_655 0.89(3) 2.01(4) 2.868(3) 161(3) yes
N1A H13A O2 2_566 0.90(3) 2.43(3) 3.015(3) 123(2) yes
N1A H13A O51 2_556 0.90(3) 2.14(3) 2.905(3) 143(3) yes
N1B H13B O51 2_555 0.84(3) 1.95(3) 2.794(3) 177(3) yes
C2A H2A O72 2_666 0.95 2.50 3.249(2) 136 no
C3 H3 O71 1_455 0.95 2.54 3.192(3) 126 no
C4 H4 O53 2_555 0.95 2.59 3.385(3) 141 no

loop_
_geom_torsion_atom_site_label_1
_geom_torsion_atom_site_label_2
_geom_torsion_atom_site_label_3
_geom_torsion_atom_site_label_4
_geom_torsion_site_symmetry_1
_geom_torsion_site_symmetry_3
_geom_torsion_site_symmetry_4
_geom_torsion
_geom_torsion_publ_flag
O51 S5 C5 C4 . . . -28.54(18) no
O51 S5 C5 C6 . . . 152.61(15) no
O52 S5 C5 C4 . . . -148.51(16) no
O52 S5 C5 C6 . . . 32.64(18) no
O53 S5 C5 C4 . . . 91.59(17) no
O53 S5 C5 C6 . . . -87.26(17) no
C6 C1 C2 O2 . . . -179.73(18) no
C6 C1 C2 C3 . . . 0.5(3) no
C2 C1 C6 C5 . . . -0.1(3) no
C7 C1 C6 C5 . . . 179.55(17) no
C7 C1 C2 C3 . . . -179.18(18) no
C6 C1 C7 O72 . . . 169.88(18) no
C2 C1 C7 O71 . . . 171.06(19) no
C7 C1 C2 O2 . . . 0.6(3) no
C2 C1 C7 O72 . . . -10.4(3) no
C6 C1 C7 O71 . . . -8.6(3) no
C1 C2 C3 C4 . . . -0.7(3) no
O2 C2 C3 C4 . . . 179.57(18) no
C2 C3 C4 C5 . . . 0.4(3) no
C3 C4 C5 C6 . . . -0.1(3) no
C3 C4 C5 S5 . . . -178.92(16) no
S5 C5 C6 C1 . . . 178.78(14) no
C4 C5 C6 C1 . . . -0.1(3) no
C3A C1A C2A C3A 2_556 . . 0.0(3) no
N1A C1A C2A C3A . . . 179.79(19) no
C2A C1A C3A C2A . 2_556 2_556 0.0(3) no
N1A C1A C3A C2A . 2_556 2_556 -179.79(18) no
C1A C2A C3A C1A . . 2_556 0.0(3) no
N1B C1B C2B C3B . . . -179.62(19) no
C2B C1B C3B C2B . 2_665 2_665 -0.2(3) no
C3B C1B C2B C3B 2_665 . . 0.2(3) no
N1B C1B C3B C2B . 2_665 2_665 179.62(18) no
C1B C2B C3B C1B . . 2_665 -0.2(3) no
